data_2006215
loop_
_publ_author_name
'Parvez, Masood'
'Mesher, Shaun T. E. '
'Clark, Peter D. '

_publ_section_title
;<i>trans</i>-[2,3-Bis(methylthio)hexane-<i>S</i>,<i>S</i>']dichlorozinc(II),
 <i>trans</i>-[1,2-Bis(methylthio)cyclohexane-<i>S</i>,<i>S</i>']dichlorozinc(II)
 and
 <i>cis</i>-[5,6-Bis(methylthio)-1,3-cycloheptadiene-<i>S</i>,<i>S</i>']dichlorozinc(II)
;
_journal_issue 6
_journal_name_full 'Acta Crystallographica Section C'
_journal_page_first 681
_journal_page_last 685
_journal_paper_doi 10.1107/S0108270197002631
_journal_volume 53
_journal_year 1997
_chemical_formula_analytical 'C8 H18 Cl2 S2 Zn '
_chemical_formula_iupac '[Zn Cl2 (C8 H18 S2)]'
_chemical_formula_moiety 'C8 H18 Cl2 S2 Zn '
_chemical_formula_structural 'C8 H18 Cl2 S2 Zn '
_chemical_formula_sum 'C8 H18 Cl2 S2 Zn'
_chemical_formula_weight 314.64
_space_group_IT_number 14
_symmetry_cell_setting monoclinic
_symmetry_space_group_name_Hall '-P 2yn'
_symmetry_space_group_name_H-M 'P 1 21/n 1'
_cell_angle_alpha 90.00
_cell_angle_beta 99.14(2)
_cell_angle_gamma 90.00
_cell_formula_units_Z 4
_cell_length_a 9.170(3)
_cell_length_b 15.540(7)
_cell_length_c 9.339(2)
_cell_measurement_reflns_used 25
_cell_measurement_temperature 200
_cell_measurement_theta_max 15.0
_cell_measurement_theta_min 10.0
_cell_volume 1313.9(8)
_computing_cell_refinement 'MSC/AFC Diffractometer Control Software'
_computing_data_collection
;MSC/AFC Diffractometer Control Software (Molecular Structure Corporation,
 1988)
;
_computing_data_reduction 'TEXSAN (Molecular Structure Corporation, 1994)'
_computing_publication_material TEXSAN
_computing_structure_refinement TEXSAN
_computing_structure_solution 'SAPI91 (Fan, 1991)'
_diffrn_ambient_temperature 200
_diffrn_measurement_device ' Rigaku AFC-6S'
_diffrn_measurement_method '\w/2\q scans'
_diffrn_radiation_monochromator ' graphite '
_diffrn_radiation_source 'X-ray tube'
_diffrn_radiation_type ' Mo K\a '
_diffrn_radiation_wavelength 0.71069
_diffrn_reflns_av_R_equivalents 0.041
_diffrn_reflns_limit_h_max 10
_diffrn_reflns_limit_h_min 0
_diffrn_reflns_limit_k_max 18
_diffrn_reflns_limit_k_min 0
_diffrn_reflns_limit_l_max 10
_diffrn_reflns_limit_l_min -11
_diffrn_reflns_number 2582
_diffrn_reflns_theta_max 25.0
_diffrn_reflns_theta_min 2.0
_diffrn_standards_decay_% 0.25
_diffrn_standards_interval_count 200
_diffrn_standards_number 3
_exptl_absorpt_coefficient_mu 2.552
_exptl_absorpt_correction_T_max 0.585
_exptl_absorpt_correction_T_min 0.433
_exptl_absorpt_correction_type ' empirical (North, Phillips & Mathews, 1968) '
_exptl_absorpt_process_details ' \y-scan (3 reflections ) '
_exptl_crystal_colour colourless
_exptl_crystal_density_diffrn 1.590
_exptl_crystal_density_meas ?
_exptl_crystal_description prism
_exptl_crystal_F_000 648
_exptl_crystal_size_max 0.40
_exptl_crystal_size_mid 0.35
_exptl_crystal_size_min 0.21
_refine_diff_density_max 0.28
_refine_diff_density_min -0.31
_refine_ls_extinction_method none
_refine_ls_goodness_of_fit_obs 1.403
_refine_ls_matrix_type full
_refine_ls_number_parameters 119
_refine_ls_number_reflns 1597
_refine_ls_number_restraints 0
_refine_ls_R_factor_obs .027
_refine_ls_shift/esd_max 0.006
_refine_ls_structure_factor_coef F
_refine_ls_weighting_details 'w = 1/[\s^2^(Fo) + 0.008(Fo^2^)]'
_refine_ls_weighting_scheme calc
_refine_ls_wR_factor_obs .022
_reflns_number_observed 1597
_reflns_number_total 2428
_reflns_observed_criterion 'I > 3.0\s(I)'
_cod_data_source_file fg1260.cif
_cod_data_source_block 1
_cod_depositor_comments
;
The following automatic conversions were performed:

'_atom_site_thermal_displace_type' tag value 'Uij' was replaced with
'Uani' value 31 time.

Automatic conversion script
Id: cif_fix_values 1646 2011-03-28 12:23:43Z adriana 

The following automatic conversions were performed:

'_exptl_crystal_density_meas' value 'not measured' was changed to '?'
- the value is perceived as not measured.

Automatic conversion script
Id: cif_fix_values 3008 2015-01-20 13:52:24Z robertas 

The following automatic conversions were performed:

'_refine_ls_weighting_scheme' value 'w = 1/[\s^2^(Fo) + 0.008(Fo^2^)]
' was changed to 'calc'. New tag '_refine_ls_weighting_details' was
created. The value of the new tag was set to 'w = 1/[\s^2^(Fo) +
0.008(Fo^2^)]'.

Automatic conversion script
Id: cif_fix_values 3143 2015-03-26 13:38:13Z robertas 
;
_cod_original_cell_volume 1313.9(7)
_cod_original_sg_symbol_H-M 'P 21/n'
_cod_original_formula_sum 'C8 H18 Cl2 S2 Zn '
_cod_database_code 2006215

loop_
_symmetry_equiv_pos_as_xyz
'   +x,   +y,   +z'
1/2-x,1/2+y,1/2-z
'   -x,   -y,   -z'
1/2+x,1/2-y,1/2+z

loop_
_atom_site_aniso_label
_atom_site_aniso_U_11
_atom_site_aniso_U_22
_atom_site_aniso_U_33
_atom_site_aniso_U_12
_atom_site_aniso_U_13
_atom_site_aniso_U_23
Zn(1) .0323(3) .0267(2) .0262(2) -.0006(2) .0036(2) .0018(2)
Cl(1) .0522(7) .0285(6) .0385(6) -.0077(5) .0049(5) .0029(5)
Cl(2) .0439(6) .0398(6) .0392(6) -.0093(5) -.0040(5) -.0025(5)
S(1) .0311(6) .0326(6) .0258(6) .0011(5) .0081(4) -.0044(5)
S(2) .0330(6) .0267(5) .0281(6) .0063(5) .0110(4) .0030(5)
C(1) .036(2) .048(3) .046(3) -.007(2) .013(2) .002(2)
C(2) .036(3) .045(3) .053(3) -.005(2) .014(2) .007(2)
C(3) .029(2) .023(2) .030(2) .002(2) .007(2) .000(2)
C(4) .026(2) .021(2) .024(2) -.001(2) .004(2) .000(2)
C(5) .043(3) .030(2) .031(2) .002(2) .007(2) .006(2)
C(6) .050(3) .036(2) .027(2) -.001(2) .013(2) .008(2)
C(7) .052(3) .042(3) .033(2) .003(2) .012(2) -.003(2)
C(8) .046(3) .036(2) .040(3) .010(2) .010(2) -.002(2)

loop_
_atom_site_label
_atom_site_fract_x
_atom_site_fract_y
_atom_site_fract_z
_atom_site_U_iso_or_equiv
_atom_site_thermal_displace_type
_atom_site_calc_flag
_atom_site_calc_attached_atom
Zn(1) .10311(5) .20303(3) .49250(5) .02850(10) Uani ? ?
Cl(1) .17190(10) .33511(6) .45490(10) .0400(3) Uani ? ?
Cl(2) -.08820(10) .15139(7) .34360(10) .0421(3) Uani ? ?
S(1) .30740(10) .10495(6) .51240(10) .0294(3) Uani ? ?
S(2) .07540(10) .17165(6) .73940(10) .0286(3) Uani ? ?
C(1) .4664(4) .1727(3) .5630(4) .0430(10) Uani ? ?
C(2) -.0683(4) .0908(3) .7160(4) .0440(10) Uani ? ?
C(3) .2845(4) .0499(2) .6802(4) .0270(10) Uani ? ?
C(4) .2434(4) .1095(2) .8000(4) .0240(10) Uani ? ?
C(5) .2307(4) .0585(2) .9393(4) .0340(10) Uani ? ?
C(6) .1792(4) .1088(3) 1.0618(4) .0370(10) Uani ? ?
C(7) .2772(4) .1834(3) 1.1143(4) .0420(10) Uani ? ?
C(8) .4203(4) -.0056(3) .7333(4) .0400(10) Uani ? ?
H(11) .5496 .1381 .5987 .0514 Uani ? ?
H(12) .4854 .2041 .4807 .0514 Uani ? ?
H(13) .4480 .2117 .6364 .0514 Uani ? ?
H(21) -.1611 .1174 .6847 .0529 Uani ? ?
H(22) -.0489 .0501 .6454 .0529 Uani ? ?
H(23) -.0702 .0622 .8057 .0529 Uani ? ?
H(31) .2040 .0112 .6560 .0326 Uani ? ?
H(41) .3220 .1495 .8236 .0286 Uani ? ?
H(51) .1627 .0128 .9135 .0414 Uani ? ?
H(52) .3254 .0353 .9751 .0414 Uani ? ?
H(61) .0828 .1301 1.0283 .0441 Uani ? ?
H(62) .1763 .0708 1.1410 .0441 Uani ? ?
H(71) .3738 .1630 1.1502 .0504 Uani ? ?
H(72) .2814 .2221 1.0363 .0504 Uani ? ?
H(73) .2385 .2124 1.1897 .0504 Uani ? ?
H(81) .4016 -.0404 .8120 .0482 Uani ? ?
H(82) .4406 -.0414 .6564 .0482 Uani ? ?
H(83) .5028 .0305 .7642 .0482 Uani ? ?

loop_
_atom_type_symbol
_atom_type_scat_dispersion_real
_atom_type_scat_dispersion_imag
_atom_type_scat_source
C 0.003 0.002 'International Tables'
H 0.000 0.000 'International Tables'
S 0.125 0.123 'International Tables'
Cl 0.148 0.159 'International Tables'
Zn 0.284 1.430 'International Tables'

loop_
_geom_angle_atom_site_label_1
_geom_angle_atom_site_label_2
_geom_angle_atom_site_label_3
_geom_angle
_geom_angle_publ_flag
Cl(1) Zn(1) Cl(2) 117.35(4) yes
Cl(1) Zn(1) S(1) 111.49(4) yes
Cl(1) Zn(1) S(2) 114.80(4) yes
Cl(2) Zn(1) S(1) 110.50(4) yes
Cl(2) Zn(1) S(2) 109.56(4) yes
S(1) Zn(1) S(2) 89.84(3) yes
Zn(1) S(1) C(1) 103.80(10) yes
Zn(1) S(1) C(3) 99.70(10) yes
C(1) S(1) C(3) 104.3(2) yes
Zn(1) S(2) C(2) 102.20(10) yes
Zn(1) S(2) C(4) 101.00(10) yes
C(2) S(2) C(4) 103.4(2) yes
S(1) C(3) C(4) 114.5(2) yes
S(1) C(3) C(8) 110.1(2) yes
C(4) C(3) C(8) 112.5(3) no
S(2) C(4) C(3) 112.5(2) yes
S(2) C(4) C(5) 111.1(2) yes
C(3) C(4) C(5) 111.2(3) no
C(4) C(5) C(6) 116.3(3) no
C(5) C(6) C(7) 113.7(3) no

loop_
_geom_bond_atom_site_label_1
_geom_bond_atom_site_label_2
_geom_bond_site_symmetry_1
_geom_bond_site_symmetry_2
_geom_bond_distance
_geom_bond_publ_flag
Zn(1) Cl(1) ? ? 2.1920(10) yes
Zn(1) Cl(2) ? ? 2.2090(10) yes
Zn(1) S(1) ? ? 2.3990(10) yes
Zn(1) S(2) ? ? 2.4090(10) yes
S(1) C(1) ? ? 1.800(4) yes
S(1) C(3) ? ? 1.827(4) yes
S(2) C(2) ? ? 1.809(4) yes
S(2) C(4) ? ? 1.830(3) yes
C(3) C(4) ? ? 1.545(4) no
C(3) C(8) ? ? 1.531(5) no
C(4) C(5) ? ? 1.543(5) no
C(5) C(6) ? ? 1.522(5) no
C(6) C(7) ? ? 1.501(5) no
